data_1544486
loop_
_publ_author_name
'Liu, Qing-Xin'
'Yang, Yong-Xun'
'Zhang, Jian-Ping'
'Chen, Li-Ping'
'Shen, Yun-Heng'
'Li, Hui-Liang'
'Zhang, Wei-Dong'

_publ_section_title
;
 Isolation, Structure Elucidation, and Absolute Configuration of Highly
 Oxygenated Germacranolides from Carpesium cernuum.
;
_journal_issue 10
_journal_name_full 'Journal of natural products'
_journal_page_first 2479
_journal_page_last 2486
_journal_paper_doi 10.1021/acs.jnatprod.6b00315
_journal_volume 79
_journal_year 2016
_chemical_absolute_configuration rmad
_chemical_formula_moiety 'C24 H34 O9'
_chemical_formula_sum 'C24 H34 O9'
_chemical_formula_weight 466.51
_chemical_name_systematic
;
 ?
;
_space_group_crystal_system orthorhombic
_space_group_IT_number 19
_space_group_name_Hall 'P 2ac 2ab'
_space_group_name_H-M_alt 'P 21 21 21'
_symmetry_space_group_name_Hall 'P 2ac 2ab'
_symmetry_space_group_name_H-M 'P 21 21 21'
_atom_sites_solution_hydrogens geom
_atom_sites_solution_primary direct
_audit_creation_date 2015-08-26
_audit_creation_method
;
Olex2 1.2
(compiled 2015.01.26 svn.r3150 for OlexSys, GUI svn.r4998)
;
_cell_angle_alpha 90
_cell_angle_beta 90
_cell_angle_gamma 90
_cell_formula_units_Z 8
_cell_length_a 9.8736(3)
_cell_length_b 18.0856(6)
_cell_length_c 27.7795(9)
_cell_measurement_reflns_used 6333
_cell_measurement_temperature 296(2)
_cell_measurement_theta_max 65.98
_cell_measurement_theta_min 2.92
_cell_volume 4960.6(3)
_computing_cell_refinement 'SAINT v7.68A (Bruker, 2009)'
_computing_data_reduction 'SAINT v7.68A (Bruker, 2009)'
_computing_molecular_graphics 'Olex2 (Dolomanov et al., 2009)'
_computing_publication_material 'Olex2 (Dolomanov et al., 2009)'
_computing_structure_refinement 'XL (Sheldrick, 2008)'
_computing_structure_solution 'SIR2004 (Burla et al., 2007)'
_diffrn_ambient_temperature 296.15
_diffrn_measured_fraction_theta_full 0.997
_diffrn_measured_fraction_theta_max 0.981
_diffrn_measurement_device_type 'Bruker APEX-II CCD'
_diffrn_measurement_method '\f and \w scans'
_diffrn_radiation_monochromator graphite
_diffrn_radiation_type CuK\a
_diffrn_radiation_wavelength 1.54178
_diffrn_reflns_av_R_equivalents 0.1054
_diffrn_reflns_av_unetI/netI 0.0892
_diffrn_reflns_Laue_measured_fraction_full 0.997
_diffrn_reflns_Laue_measured_fraction_max 0.981
_diffrn_reflns_limit_h_max 11
_diffrn_reflns_limit_h_min -10
_diffrn_reflns_limit_k_max 21
_diffrn_reflns_limit_k_min -21
_diffrn_reflns_limit_l_max 32
_diffrn_reflns_limit_l_min -33
_diffrn_reflns_number 30960
_diffrn_reflns_point_group_measured_fraction_full 0.965
_diffrn_reflns_point_group_measured_fraction_max 0.944
_diffrn_reflns_theta_full 67.679
_diffrn_reflns_theta_max 69.607
_diffrn_reflns_theta_min 2.915
_diffrn_standards_number 0
_exptl_absorpt_coefficient_mu 0.793
_exptl_absorpt_correction_T_max 0.7532
_exptl_absorpt_correction_T_min 0.4036
_exptl_absorpt_correction_type multi-scan
_exptl_absorpt_process_details
;
SADABS-2008/1 (Bruker,2008) was used for absorption correction.
wR2(int) was 0.1489 before and 0.0862 after correction.
The Ratio of minimum to maximum transmission is 0.5358.
The \l/2 correction factor is 0.0015.
;
_exptl_crystal_colour colourless
_exptl_crystal_density_diffrn 1.249
_exptl_crystal_description block
_exptl_crystal_F_000 2000
_exptl_crystal_size_max 0.3
_exptl_crystal_size_mid 0.26
_exptl_crystal_size_min 0.25
_refine_diff_density_max 0.307
_refine_diff_density_min -0.266
_refine_diff_density_rms 0.057
_refine_ls_abs_structure_details
;
 Flack x determined using 1509 quotients [(I+)-(I-)]/[(I+)+(I-)]
 (Parsons, Flack and Wagner, Acta Cryst. B69 (2013) 249-259).
;
_refine_ls_abs_structure_Flack 0.42(14)
_refine_ls_extinction_method none
_refine_ls_goodness_of_fit_ref 1.009
_refine_ls_hydrogen_treatment constr
_refine_ls_matrix_type full
_refine_ls_number_parameters 611
_refine_ls_number_reflns 8790
_refine_ls_number_restraints 1
_refine_ls_restrained_S_all 1.009
_refine_ls_R_factor_all 0.1267
_refine_ls_R_factor_gt 0.0721
_refine_ls_shift/su_max 0.004
_refine_ls_shift/su_mean 0.000
_refine_ls_structure_factor_coef Fsqd
_refine_ls_weighting_details 'w=1/[\s^2^(Fo^2^)+(0.1147P)^2^] where P=(Fo^2^+2Fc^2^)/3'
_refine_ls_weighting_scheme calc
_refine_ls_wR_factor_gt 0.1846
_refine_ls_wR_factor_ref 0.2190
_reflns_Friedel_coverage 0.726
_reflns_Friedel_fraction_full 0.924
_reflns_Friedel_fraction_max 0.897
_reflns_number_gt 5132
_reflns_number_total 8790
_reflns_threshold_expression 'I > 2\s(I)'
_cod_data_source_file np6b00315_si_005.cif
_cod_data_source_block cu_dm15639_0m
_cod_database_code 1544486
_shelxl_version_number 2014-3
_shelx_space_group_comment
;
The symmetry employed for this shelxl refinement is uniquely defined
by the following loop, which should always be used as a source of
symmetry information in preference to the above space-group names.
They are only intended as comments.
;
_shelx_estimated_absorpt_t_max 0.826
_shelx_estimated_absorpt_t_min 0.797
_olex2_refinement_description
;
1. Fixed Uiso
 At 1.2 times of:
  All C(H) groups, All C(H,H) groups
 At 1.5 times of:
  All C(H,H,H) groups, All O(H) groups
2. Restrained distances
 H2A-H2AB
 2 with sigma of 0.01
3.a Ternary CH refined with riding coordinates:
 C5(H5), C6(H6), C7(H7B), C8(H8), C9(H9), C10(H10), C2"(H2"), C2"A(H2"A),
 C5A(H5A), C6A(H6A), C7A(H7AA), C8A(H8A), C9A(H9A), C10A(H10A)
3.b Secondary CH2 refined with riding coordinates:
 C1(H1A,H1B), C2(H2B,H2C), C1A(H1AA,H1AB), C2A(H2AA,H2AB)
3.c Aromatic/amide H refined with riding coordinates:
 C3'(H3'), C3'A(H3'A)
3.d X=CH2 refined with riding coordinates:
 C13(H13C,H13D), C13A(H13A,H13B)
3.e Idealised Me refined as rotating group:
 C14(H14D,H14E,H14F), C15(H15D,H15E,H15F), C3"(H3"D,H3"E,H3"F), C4"(H4"D,H4"E,
 H4"F), C4'(H4'D,H4'E,H4'F), C5'(H5'D,H5'E,H5'F), C3"A(H3"A,H3"B,H3"C),
 C4"A(H4"A,H4"B,H4"C), C4'A(H4'A,H4'B,H4'C), C5'A(H5'A,H5'B,H5'C), C14A(H14A,
 H14B,H14C), C15A(H15A,H15B,H15C)
3.f Idealised tetrahedral OH refined as rotating group:
 O2(H2), O7(H7), O2A(H2A), O7A(H7A)
;
_olex2_submission_special_instructions 'No special instructions were received'

loop_
_space_group_symop_operation_xyz
'x, y, z'
'x+1/2, -y+1/2, -z'
'-x, y+1/2, -z+1/2'
'-x+1/2, -y, z+1/2'

loop_
_atom_site_label
_atom_site_type_symbol
_atom_site_fract_x
_atom_site_fract_y
_atom_site_fract_z
_atom_site_U_iso_or_equiv
_atom_site_adp_type
_atom_site_occupancy
_atom_site_site_symmetry_order
_atom_site_calc_flag
_atom_site_refinement_flags_posn
O1 O -0.5649(5) -0.3539(2) -0.25937(18) 0.0770(14) Uani 1 1 d .
O2 O -0.4324(5) -0.5189(2) -0.21238(17) 0.0676(12) Uani 1 1 d .
H2 H -0.4027 -0.5335 -0.1865 0.101 Uiso 1 1 calc GR
O3 O -0.5903(5) -0.4753(2) -0.13106(16) 0.0696(12) Uani 1 1 d .
O4 O -0.6636(8) -0.3709(3) -0.09667(18) 0.114(2) Uani 1 1 d .
O5 O -0.8433(4) -0.5004(2) -0.16590(14) 0.0572(10) Uani 1 1 d .
O6 O -1.0640(5) -0.4942(3) -0.17093(18) 0.0790(13) Uani 1 1 d .
O7 O -0.7631(4) -0.61730(19) -0.27842(15) 0.0573(11) Uani 1 1 d .
H7 H -0.8126 -0.6188 -0.2547 0.086 Uiso 1 1 calc GR
O8 O -0.6225(5) -0.5770(2) -0.35968(16) 0.0709(12) Uani 1 1 d .
O9 O -0.7797(9) -0.6128(4) -0.4120(2) 0.127(2) Uani 1 1 d .
C1 C -0.5145(9) -0.4304(4) -0.3470(3) 0.088(2) Uani 1 1 d .
H1A H -0.5016 -0.3781 -0.3534 0.106 Uiso 1 1 calc R
H1B H -0.4688 -0.4572 -0.3726 0.106 Uiso 1 1 calc R
C2 C -0.4430(7) -0.4483(4) -0.3004(3) 0.081(2) Uani 1 1 d .
H2B H -0.3492 -0.4329 -0.3030 0.097 Uiso 1 1 calc R
H2C H -0.4439 -0.5015 -0.2958 0.097 Uiso 1 1 calc R
C3 C -0.5053(6) -0.4117(3) -0.2559(3) 0.0590(16) Uani 1 1 d .
C4 C -0.4872(6) -0.4467(3) -0.2066(2) 0.0574(16) Uani 1 1 d .
C5 C -0.6228(6) -0.4490(3) -0.1791(2) 0.0543(15) Uani 1 1 d .
H5 H -0.6624 -0.3993 -0.1774 0.065 Uiso 1 1 calc R
C6 C -0.7274(6) -0.5041(3) -0.1969(2) 0.0533(15) Uani 1 1 d .
H6 H -0.6887 -0.5538 -0.1947 0.064 Uiso 1 1 calc R
C7 C -0.7779(6) -0.4917(3) -0.2491(2) 0.0476(13) Uani 1 1 d .
H7B H -0.7560 -0.4409 -0.2587 0.057 Uiso 1 1 calc R
C8 C -0.7089(6) -0.5446(3) -0.2836(2) 0.0512(14) Uani 1 1 d .
H8 H -0.6135 -0.5472 -0.2740 0.061 Uiso 1 1 calc R
C9 C -0.7112(7) -0.5229(3) -0.3371(2) 0.0605(16) Uani 1 1 d .
H9 H -0.8032 -0.5301 -0.3495 0.073 Uiso 1 1 calc R
C10 C -0.6635(8) -0.4464(4) -0.3512(2) 0.074(2) Uani 1 1 d .
H10 H -0.7106 -0.4112 -0.3302 0.088 Uiso 1 1 calc R
C11 C -0.9274(6) -0.4978(3) -0.2429(2) 0.0515(14) Uani 1 1 d .
C12 C -0.9556(7) -0.4974(3) -0.1912(2) 0.0535(15) Uani 1 1 d .
C13 C -1.0251(7) -0.5033(4) -0.2746(3) 0.075(2) Uani 1 1 d .
H13C H -1.1146 -0.5072 -0.2644 0.090 Uiso 1 1 calc R
H13D H -1.0050 -0.5035 -0.3073 0.090 Uiso 1 1 calc R
C14 C -0.7054(10) -0.4283(5) -0.4037(3) 0.101(3) Uani 1 1 d .
H14D H -0.6655 -0.4637 -0.4251 0.151 Uiso 1 1 calc GR
H14E H -0.6745 -0.3796 -0.4119 0.151 Uiso 1 1 calc GR
H14F H -0.8023 -0.4304 -0.4065 0.151 Uiso 1 1 calc GR
C15 C -0.3844(7) -0.3972(4) -0.1795(3) 0.088(2) Uani 1 1 d .
H15D H -0.3787 -0.4128 -0.1465 0.133 Uiso 1 1 calc GR
H15E H -0.4139 -0.3467 -0.1808 0.133 Uiso 1 1 calc GR
H15F H -0.2970 -0.4015 -0.1943 0.133 Uiso 1 1 calc GR
C1" C -0.6209(10) -0.4320(4) -0.0934(3) 0.088(2) Uani 1 1 d .
C2" C -0.5933(19) -0.4725(6) -0.0459(4) 0.185(8) Uani 1 1 d .
H2" H -0.5152 -0.5001 -0.0582 0.222 Uiso 1 1 calc R
C3" C -0.6822(19) -0.5392(9) -0.0407(5) 0.220(8) Uani 1 1 d .
H3"D H -0.7735 -0.5266 -0.0494 0.330 Uiso 1 1 calc GR
H3"E H -0.6800 -0.5561 -0.0080 0.330 Uiso 1 1 calc GR
H3"F H -0.6501 -0.5778 -0.0616 0.330 Uiso 1 1 calc GR
C4" C -0.516(2) -0.4281(9) -0.0140(4) 0.242(10) Uani 1 1 d .
H4"D H -0.4351 -0.4119 -0.0299 0.364 Uiso 1 1 calc GR
H4"E H -0.4930 -0.4564 0.0140 0.364 Uiso 1 1 calc GR
H4"F H -0.5687 -0.3858 -0.0046 0.364 Uiso 1 1 calc GR
C1' C -0.6681(11) -0.6217(4) -0.3947(3) 0.088(2) Uani 1 1 d .
C2' C -0.5707(11) -0.6815(4) -0.4061(4) 0.102(3) Uani 1 1 d .
C3' C -0.5798(15) -0.7226(6) -0.4434(5) 0.153(5) Uani 1 1 d .
H3' H -0.5150 -0.7596 -0.4464 0.183 Uiso 1 1 calc R
C4' C -0.6795(19) -0.7179(8) -0.4814(4) 0.183(7) Uani 1 1 d .
H4'D H -0.6345 -0.7115 -0.5118 0.275 Uiso 1 1 calc GR
H4'E H -0.7383 -0.6766 -0.4756 0.275 Uiso 1 1 calc GR
H4'F H -0.7319 -0.7626 -0.4822 0.275 Uiso 1 1 calc GR
C5' C -0.4581(12) -0.6939(6) -0.3682(5) 0.145(4) Uani 1 1 d .
H5'D H -0.4068 -0.6492 -0.3643 0.218 Uiso 1 1 calc GR
H5'E H -0.3993 -0.7329 -0.3788 0.218 Uiso 1 1 calc GR
H5'F H -0.4984 -0.7073 -0.3380 0.218 Uiso 1 1 calc GR
C1"A C -0.9146(7) -0.2784(3) -0.1867(2) 0.0628(17) Uani 1 1 d .
C2"A C -0.9581(13) -0.2519(5) -0.1388(3) 0.113(3) Uani 1 1 d .
H2"A H -0.8771 -0.2728 -0.1237 0.136 Uiso 1 1 calc R
C3"A C -0.9217(13) -0.1810(7) -0.1250(4) 0.161(5) Uani 1 1 d .
H3"A H -0.8874 -0.1545 -0.1523 0.241 Uiso 1 1 calc GR
H3"B H -0.8530 -0.1836 -0.1006 0.241 Uiso 1 1 calc GR
H3"C H -0.9996 -0.1557 -0.1124 0.241 Uiso 1 1 calc GR
C4"A C -1.0445(16) -0.3042(7) -0.1140(4) 0.186(6) Uani 1 1 d .
H4"A H -1.1367 -0.2970 -0.1239 0.279 Uiso 1 1 calc GR
H4"B H -1.0373 -0.2966 -0.0799 0.279 Uiso 1 1 calc GR
H4"C H -1.0166 -0.3537 -0.1217 0.279 Uiso 1 1 calc GR
C1'A C -0.7607(11) -0.0773(4) -0.4901(3) 0.081(2) Uani 1 1 d .
C2'A C -0.8221(11) -0.0105(5) -0.5120(3) 0.102(3) Uani 1 1 d .
C3'A C -0.7785(11) 0.0140(6) -0.5548(4) 0.116(3) Uani 1 1 d .
H3'A H -0.8152 0.0587 -0.5649 0.139 Uiso 1 1 calc R
C4'A C -0.6808(12) -0.0198(7) -0.5881(4) 0.137(4) Uani 1 1 d .
H4'A H -0.6430 0.0178 -0.6085 0.206 Uiso 1 1 calc GR
H4'B H -0.7260 -0.0561 -0.6075 0.206 Uiso 1 1 calc GR
H4'C H -0.6096 -0.0430 -0.5701 0.206 Uiso 1 1 calc GR
C5'A C -0.9265(15) 0.0307(7) -0.4830(5) 0.180(6) Uani 1 1 d .
H5'A H -0.9974 -0.0026 -0.4737 0.269 Uiso 1 1 calc GR
H5'B H -0.9639 0.0699 -0.5022 0.269 Uiso 1 1 calc GR
H5'C H -0.8847 0.0511 -0.4548 0.269 Uiso 1 1 calc GR
O1A O -0.9628(6) -0.3358(3) -0.3494(2) 0.0932(17) Uani 1 1 d .
O2A O -1.0811(4) -0.1686(2) -0.30142(17) 0.0677(12) Uani 1 1 d .
H2A H -1.1632 -0.1694 -0.3058 0.102 Uiso 1 1 calc DGR
O3A O -0.9236(4) -0.22346(19) -0.21997(14) 0.0568(11) Uani 1 1 d .
O4A O -0.8830(6) -0.3402(2) -0.19774(17) 0.0803(14) Uani 1 1 d .
O5A O -0.6778(5) -0.1893(2) -0.25453(15) 0.0615(11) Uani 1 1 d .
O6A O -0.4566(5) -0.1927(3) -0.2586(2) 0.0891(16) Uani 1 1 d .
O7A O -0.7245(4) -0.07278(19) -0.36833(16) 0.0600(11) Uani 1 1 d .
H7A H -0.7782 -0.0386 -0.3648 0.090 Uiso 1 1 calc GR
O8A O -0.8422(5) -0.1030(2) -0.45399(16) 0.0696(12) Uani 1 1 d .
O9A O -0.6583(8) -0.1060(3) -0.5010(2) 0.119(2) Uani 1 1 d .
C1A C -1.0328(11) -0.2236(7) -0.4264(5) 0.152(5) Uani 1 1 d .
H1AA H -1.0516 -0.1713 -0.4306 0.182 Uiso 1 1 calc R
H1AB H -1.0809 -0.2489 -0.4520 0.182 Uiso 1 1 calc R
C2A C -1.0932(11) -0.2423(10) -0.3871(4) 0.174(7) Uani 1 1 d .
H2AA H -1.1663 -0.2753 -0.3963 0.209 Uiso 1 1 calc R
H2AB H -1.1354 -0.1979 -0.3746 0.209 Uiso 1 1 calc DR
C3A C -1.0227(7) -0.2780(5) -0.3456(3) 0.075(2) Uani 1 1 d .
C4A C -1.0328(6) -0.2415(3) -0.2964(2) 0.0510(14) Uani 1 1 d .
C5A C -0.8965(6) -0.2430(3) -0.2697(2) 0.0491(14) Uani 1 1 d .
H5A H -0.8573 -0.2928 -0.2713 0.059 Uiso 1 1 calc R
C6A C -0.7920(6) -0.1856(3) -0.2866(2) 0.0518(15) Uani 1 1 d .
H6A H -0.8325 -0.1362 -0.2843 0.062 Uiso 1 1 calc R
C7A C -0.7403(6) -0.1973(3) -0.3384(2) 0.0519(15) Uani 1 1 d .
H7AA H -0.7664 -0.2469 -0.3493 0.062 Uiso 1 1 calc R
C8A C -0.7967(6) -0.1400(3) -0.3735(2) 0.0482(14) Uani 1 1 d .
H8A H -0.8910 -0.1305 -0.3645 0.058 Uiso 1 1 calc R
C9A C -0.7958(7) -0.1655(3) -0.4260(2) 0.0642(17) Uani 1 1 d .
H9A H -0.7019 -0.1759 -0.4352 0.077 Uiso 1 1 calc R
C10A C -0.8808(10) -0.2331(4) -0.4381(3) 0.092(3) Uani 1 1 d .
H10A H -0.8478 -0.2733 -0.4176 0.111 Uiso 1 1 calc R
C11A C -0.5883(7) -0.1948(3) -0.3312(3) 0.0614(17) Uani 1 1 d .
C12A C -0.5631(8) -0.1926(3) -0.2790(3) 0.0607(17) Uani 1 1 d .
C13A C -0.4871(9) -0.1943(5) -0.3615(3) 0.102(3) Uani 1 1 d .
H13A H -0.3985 -0.1925 -0.3502 0.123 Uiso 1 1 calc R
H13B H -0.5036 -0.1957 -0.3945 0.123 Uiso 1 1 calc R
C14A C -0.8510(19) -0.2563(6) -0.4908(3) 0.186(7) Uani 1 1 d .
H14A H -0.8500 -0.2132 -0.5110 0.279 Uiso 1 1 calc GR
H14B H -0.9201 -0.2897 -0.5017 0.279 Uiso 1 1 calc GR
H14C H -0.7644 -0.2804 -0.4924 0.279 Uiso 1 1 calc GR
C15A C -1.1405(6) -0.2885(3) -0.2690(3) 0.0648(18) Uani 1 1 d .
H15A H -1.1593 -0.2661 -0.2384 0.097 Uiso 1 1 calc GR
H15B H -1.1062 -0.3376 -0.2641 0.097 Uiso 1 1 calc GR
H15C H -1.2222 -0.2908 -0.2877 0.097 Uiso 1 1 calc GR

loop_
_atom_site_aniso_label
_atom_site_aniso_U_11
_atom_site_aniso_U_22
_atom_site_aniso_U_33
_atom_site_aniso_U_23
_atom_site_aniso_U_13
_atom_site_aniso_U_12
O1 0.093(3) 0.0331(19) 0.104(3) 0.010(2) 0.018(3) 0.001(2)
O2 0.064(3) 0.044(2) 0.095(3) -0.004(2) -0.014(3) 0.011(2)
O3 0.088(3) 0.049(2) 0.072(3) 0.007(2) -0.029(3) 0.003(2)
O4 0.196(7) 0.061(3) 0.083(3) -0.011(3) -0.018(4) 0.009(4)
O5 0.065(3) 0.045(2) 0.062(2) 0.0079(18) 0.011(3) -0.0059(19)
O6 0.067(3) 0.067(3) 0.103(4) -0.002(3) 0.025(3) -0.008(2)
O7 0.057(3) 0.0369(17) 0.078(3) -0.0034(18) 0.005(2) -0.0012(17)
O8 0.076(3) 0.056(2) 0.080(3) -0.009(2) 0.014(3) 0.016(2)
O9 0.147(6) 0.128(5) 0.105(5) -0.041(4) -0.024(5) 0.025(5)
C1 0.109(7) 0.060(4) 0.096(6) 0.016(4) 0.033(6) 0.011(4)
C2 0.069(4) 0.050(3) 0.123(6) 0.002(4) 0.037(5) 0.003(3)
C3 0.050(3) 0.036(3) 0.091(5) 0.003(3) 0.012(4) -0.009(3)
C4 0.045(3) 0.038(3) 0.090(5) -0.002(3) -0.001(4) 0.000(2)
C5 0.069(4) 0.035(2) 0.060(4) 0.003(2) -0.005(3) 0.002(3)
C6 0.067(4) 0.031(2) 0.062(4) 0.002(2) -0.006(3) -0.004(3)
C7 0.051(3) 0.032(2) 0.060(3) 0.004(2) 0.004(3) 0.000(2)
C8 0.045(3) 0.040(3) 0.069(4) 0.002(3) -0.001(3) 0.004(2)
C9 0.056(4) 0.059(3) 0.066(4) -0.002(3) 0.001(3) 0.020(3)
C10 0.095(6) 0.057(4) 0.068(4) 0.012(3) 0.013(4) 0.027(4)
C11 0.051(4) 0.034(2) 0.070(4) 0.003(3) 0.005(4) 0.003(2)
C12 0.046(4) 0.039(3) 0.076(4) 0.003(3) 0.011(4) -0.006(3)
C13 0.052(4) 0.073(4) 0.099(5) -0.002(4) -0.004(4) 0.006(3)
C14 0.127(7) 0.099(6) 0.077(5) 0.024(4) 0.021(5) 0.044(5)
C15 0.068(4) 0.064(4) 0.133(7) -0.026(4) -0.002(5) -0.018(4)
C1" 0.142(7) 0.056(4) 0.066(4) 0.001(3) -0.024(5) -0.005(4)
C2" 0.39(2) 0.084(6) 0.081(6) 0.011(5) -0.090(11) 0.006(10)
C3" 0.296(19) 0.187(15) 0.178(12) 0.113(12) 0.046(14) 0.000(14)
C4" 0.40(3) 0.211(15) 0.112(9) 0.001(10) -0.132(14) 0.061(18)
C1' 0.123(8) 0.064(4) 0.078(5) -0.012(4) 0.016(6) 0.007(5)
C2' 0.121(8) 0.064(4) 0.120(7) -0.030(5) 0.048(7) -0.007(5)
C3' 0.198(13) 0.084(6) 0.177(12) -0.018(8) 0.072(11) 0.011(8)
C4' 0.265(18) 0.171(13) 0.114(8) -0.011(8) -0.035(12) 0.057(13)
C5' 0.124(8) 0.091(6) 0.222(13) -0.026(7) 0.029(10) 0.048(6)
C1"A 0.076(5) 0.049(3) 0.064(4) 0.005(3) 0.004(4) -0.004(3)
C2"A 0.184(10) 0.082(5) 0.073(5) -0.005(4) 0.044(6) -0.017(6)
C3"A 0.174(11) 0.172(11) 0.135(9) -0.085(8) 0.065(9) -0.056(9)
C4"A 0.256(16) 0.157(11) 0.144(9) -0.046(9) 0.121(11) -0.067(12)
C1'A 0.110(7) 0.064(4) 0.070(4) -0.001(4) 0.017(5) -0.008(5)
C2'A 0.131(8) 0.090(6) 0.086(5) 0.009(5) -0.006(6) -0.005(6)
C3'A 0.134(8) 0.105(7) 0.110(7) 0.036(6) -0.009(7) -0.010(6)
C4'A 0.132(9) 0.184(11) 0.096(7) 0.015(7) -0.002(7) -0.017(9)
C5'A 0.231(15) 0.134(9) 0.174(11) 0.058(9) 0.052(12) 0.095(11)
O1A 0.090(4) 0.074(3) 0.115(4) -0.039(3) 0.029(3) -0.025(3)
O2A 0.055(3) 0.047(2) 0.100(3) 0.026(2) 0.000(3) 0.0030(19)
O3A 0.073(3) 0.0361(17) 0.061(2) 0.0025(17) 0.014(2) 0.0037(18)
O4A 0.110(4) 0.049(2) 0.082(3) 0.009(2) 0.001(3) 0.013(2)
O5A 0.061(3) 0.054(2) 0.069(3) -0.006(2) -0.012(3) -0.005(2)
O6A 0.066(3) 0.064(3) 0.137(5) -0.003(3) -0.034(4) -0.015(2)
O7A 0.061(2) 0.0362(17) 0.083(3) 0.000(2) 0.000(2) -0.0023(17)
O8A 0.075(3) 0.067(3) 0.067(3) 0.002(2) 0.006(3) 0.008(2)
O9A 0.136(6) 0.097(4) 0.123(5) 0.024(4) 0.061(5) 0.022(4)
C1A 0.098(8) 0.150(10) 0.207(14) 0.062(10) -0.049(9) -0.056(7)
C2A 0.085(7) 0.36(2) 0.075(7) -0.009(10) -0.007(6) 0.075(11)
C3A 0.047(4) 0.091(5) 0.088(5) -0.021(4) 0.008(4) -0.014(4)
C4A 0.043(3) 0.041(3) 0.069(4) 0.005(3) 0.007(3) -0.008(2)
C5A 0.053(4) 0.032(2) 0.062(4) -0.001(2) 0.012(3) 0.004(2)
C6A 0.051(4) 0.036(3) 0.068(4) -0.005(3) 0.008(3) 0.001(2)
C7A 0.054(4) 0.032(2) 0.070(4) -0.005(2) 0.013(3) -0.001(2)
C8A 0.042(3) 0.037(2) 0.066(4) -0.004(2) 0.007(3) -0.002(2)
C9A 0.068(4) 0.052(3) 0.073(4) -0.007(3) 0.025(4) 0.000(3)
C10A 0.146(8) 0.063(4) 0.067(4) -0.012(3) 0.001(5) -0.020(5)
C11A 0.052(4) 0.042(3) 0.090(5) 0.005(3) 0.008(4) 0.002(3)
C12A 0.056(4) 0.036(3) 0.090(5) -0.002(3) -0.007(4) -0.009(3)
C13A 0.071(5) 0.120(7) 0.117(7) 0.009(6) 0.021(6) 0.015(5)
C14A 0.38(2) 0.106(7) 0.076(6) -0.040(5) 0.014(10) -0.069(11)
C15A 0.050(4) 0.050(3) 0.094(5) 0.014(3) 0.015(4) -0.007(3)

loop_
_atom_type_symbol
_atom_type_description
_atom_type_scat_dispersion_real
_atom_type_scat_dispersion_imag
_atom_type_scat_source
C C 0.0181 0.0091 'International Tables Vol C Tables 4.2.6.8 and 6.1.1.4'
H H 0.0000 0.0000 'International Tables Vol C Tables 4.2.6.8 and 6.1.1.4'
O O 0.0492 0.0322 'International Tables Vol C Tables 4.2.6.8 and 6.1.1.4'

loop_
_geom_angle_atom_site_label_1
_geom_angle_atom_site_label_2
_geom_angle_atom_site_label_3
_geom_angle
C4 O2 H2 109.5
C1" O3 C5 118.4(5)
C12 O5 C6 110.8(4)
C8 O7 H7 109.5
C1' O8 C9 121.0(6)
H1A C1 H1B 107.1
C2 C1 H1A 107.6
C2 C1 H1B 107.6
C10 C1 H1A 107.6
C10 C1 H1B 107.6
C10 C1 C2 118.7(6)
C1 C2 H2B 108.7
C1 C2 H2C 108.7
C1 C2 C3 114.3(6)
H2B C2 H2C 107.6
C3 C2 H2B 108.7
C3 C2 H2C 108.7
O1 C3 C2 120.4(6)
O1 C3 C4 119.5(6)
C4 C3 C2 120.0(5)
O2 C4 C3 109.0(5)
O2 C4 C5 111.1(4)
O2 C4 C15 109.6(5)
C3 C4 C5 110.9(5)
C3 C4 C15 106.0(5)
C5 C4 C15 110.0(5)
O3 C5 C4 105.9(5)
O3 C5 H5 110.2
O3 C5 C6 103.6(4)
C4 C5 H5 110.2
C6 C5 C4 116.5(5)
C6 C5 H5 110.2
O5 C6 C5 108.4(4)
O5 C6 H6 108.5
O5 C6 C7 107.4(5)
C5 C6 H6 108.5
C5 C6 C7 115.4(4)
C7 C6 H6 108.5
C6 C7 H7B 108.6
C8 C7 C6 110.8(4)
C8 C7 H7B 108.6
C11 C7 C6 101.6(5)
C11 C7 H7B 108.6
C11 C7 C8 118.1(5)
O7 C8 C7 110.5(4)
O7 C8 H8 106.8
O7 C8 C9 109.0(5)
C7 C8 H8 106.8
C7 C8 C9 116.4(4)
C9 C8 H8 106.8
O8 C9 C8 103.7(4)
O8 C9 H9 108.6
O8 C9 C10 108.4(5)
C8 C9 H9 108.6
C10 C9 C8 118.5(5)
C10 C9 H9 108.6
C1 C10 C9 117.5(6)
C1 C10 H10 107.1
C1 C10 C14 107.0(7)
C9 C10 H10 107.1
C9 C10 C14 110.6(7)
C14 C10 H10 107.1
C12 C11 C7 107.5(6)
C13 C11 C7 131.1(6)
C13 C11 C12 121.3(6)
O5 C12 C11 111.3(5)
O6 C12 O5 120.0(6)
O6 C12 C11 128.7(7)
C11 C13 H13C 120.0
C11 C13 H13D 120.0
H13C C13 H13D 120.0
C10 C14 H14D 109.5
C10 C14 H14E 109.5
C10 C14 H14F 109.5
H14D C14 H14E 109.5
H14D C14 H14F 109.5
H14E C14 H14F 109.5
C4 C15 H15D 109.5
C4 C15 H15E 109.5
C4 C15 H15F 109.5
H15D C15 H15E 109.5
H15D C15 H15F 109.5
H15E C15 H15F 109.5
O3 C1" C2" 110.6(7)
O4 C1" O3 124.3(6)
O4 C1" C2" 125.1(8)
C1" C2" H2" 94.8
C3" C2" C1" 111.3(11)
C3" C2" H2" 94.8
C4" C2" C1" 111.3(10)
C4" C2" H2" 94.8
C4" C2" C3" 135.2(12)
C2" C3" H3"D 109.5
C2" C3" H3"E 109.5
C2" C3" H3"F 109.5
H3"D C3" H3"E 109.5
H3"D C3" H3"F 109.5
H3"E C3" H3"F 109.5
C2" C4" H4"D 109.5
C2" C4" H4"E 109.5
C2" C4" H4"F 109.5
H4"D C4" H4"E 109.5
H4"D C4" H4"F 109.5
H4"E C4" H4"F 109.5
O8 C1' C2' 112.1(9)
O9 C1' O8 120.7(7)
O9 C1' C2' 127.2(9)
C1' C2' C5' 115.4(8)
C3' C2' C1' 123.4(12)
C3' C2' C5' 121.1(11)
C2' C3' H3' 116.3
C2' C3' C4' 127.3(12)
C4' C3' H3' 116.3
C3' C4' H4'D 109.5
C3' C4' H4'E 109.5
C3' C4' H4'F 109.5
H4'D C4' H4'E 109.5
H4'D C4' H4'F 109.5
H4'E C4' H4'F 109.5
C2' C5' H5'D 109.5
C2' C5' H5'E 109.5
C2' C5' H5'F 109.5
H5'D C5' H5'E 109.5
H5'D C5' H5'F 109.5
H5'E C5' H5'F 109.5
O3A C1"A C2"A 110.8(6)
O4A C1"A C2"A 127.4(6)
O4A C1"A O3A 121.7(6)
C1"A C2"A H2"A 91.4
C3"A C2"A C1"A 118.3(8)
C3"A C2"A H2"A 91.4
C3"A C2"A C4"A 128.7(9)
C4"A C2"A C1"A 112.8(8)
C4"A C2"A H2"A 91.4
C2"A C3"A H3"A 109.5
C2"A C3"A H3"B 109.5
C2"A C3"A H3"C 109.5
H3"A C3"A H3"B 109.5
H3"A C3"A H3"C 109.5
H3"B C3"A H3"C 109.5
C2"A C4"A H4"A 109.5
C2"A C4"A H4"B 109.5
C2"A C4"A H4"C 109.5
H4"A C4"A H4"B 109.5
H4"A C4"A H4"C 109.5
H4"B C4"A H4"C 109.5
O8A C1'A C2'A 109.7(8)
O9A C1'A C2'A 127.3(9)
O9A C1'A O8A 123.0(8)
C1'A C2'A C5'A 117.6(8)
C3'A C2'A C1'A 120.1(10)
C3'A C2'A C5'A 122.1(10)
C2'A C3'A H3'A 115.4
C2'A C3'A C4'A 129.3(10)
C4'A C3'A H3'A 115.4
C3'A C4'A H4'A 109.5
C3'A C4'A H4'B 109.5
C3'A C4'A H4'C 109.5
H4'A C4'A H4'B 109.5
H4'A C4'A H4'C 109.5
H4'B C4'A H4'C 109.5
C2'A C5'A H5'A 109.5
C2'A C5'A H5'B 109.5
C2'A C5'A H5'C 109.5
H5'A C5'A H5'B 109.5
H5'A C5'A H5'C 109.5
H5'B C5'A H5'C 109.5
C4A O2A H2A 109.5
C1"A O3A C5A 117.1(4)
C12A O5A C6A 110.7(5)
C8A O7A H7A 109.5
C1'A O8A C9A 118.2(6)
H1AA C1A H1AB 106.1
C2A C1A H1AA 105.6
C2A C1A H1AB 105.6
C2A C1A C10A 126.7(10)
C10A C1A H1AA 105.6
C10A C1A H1AB 105.6
C1A C2A H2AA 106.5
C1A C2A H2AB 106.5
C1A C2A C3A 123.4(9)
H2AA C2A H2AB 106.5
C3A C2A H2AA 106.5
C3A C2A H2AB 106.5
O1A C3A C2A 122.5(8)
O1A C3A C4A 119.1(7)
C2A C3A C4A 118.4(8)
O2A C4A C3A 109.8(6)
O2A C4A C5A 111.2(4)
O2A C4A C15A 109.1(5)
C3A C4A C5A 111.7(5)
C3A C4A C15A 104.3(5)
C5A C4A C15A 110.6(5)
O3A C5A C4A 107.1(4)
O3A C5A H5A 109.9
O3A C5A C6A 104.5(4)
C4A C5A H5A 109.9
C4A C5A C6A 115.3(4)
C6A C5A H5A 109.9
O5A C6A C5A 107.7(4)
O5A C6A H6A 108.8
O5A C6A C7A 108.2(4)
C5A C6A H6A 108.8
C5A C6A C7A 114.5(4)
C7A C6A H6A 108.8
C6A C7A H7AA 109.1
C8A C7A C6A 112.5(4)
C8A C7A H7AA 109.1
C11A C7A C6A 101.6(5)
C11A C7A H7AA 109.1
C11A C7A C8A 115.1(5)
O7A C8A C7A 109.5(4)
O7A C8A H8A 107.6
O7A C8A C9A 110.7(5)
C7A C8A H8A 107.6
C9A C8A C7A 113.7(4)
C9A C8A H8A 107.6
O8A C9A C8A 106.0(4)
O8A C9A H9A 108.1
O8A C9A C10A 109.6(6)
C8A C9A H9A 108.1
C10A C9A C8A 116.7(5)
C10A C9A H9A 108.1
C1A C10A H10A 106.5
C1A C10A C14A 114.3(11)
C9A C10A C1A 113.6(7)
C9A C10A H10A 106.5
C9A C10A C14A 108.7(7)
C14A C10A H10A 106.5
C12A C11A C7A 107.4(6)
C13A C11A C7A 132.3(7)
C13A C11A C12A 120.4(7)
O5A C12A C11A 111.3(6)
O6A C12A O5A 120.6(7)
O6A C12A C11A 128.1(7)
C11A C13A H13A 120.0
C11A C13A H13B 120.0
H13A C13A H13B 120.0
C10A C14A H14A 109.5
C10A C14A H14B 109.5
C10A C14A H14C 109.5
H14A C14A H14B 109.5
H14A C14A H14C 109.5
H14B C14A H14C 109.5
C4A C15A H15A 109.5
C4A C15A H15B 109.5
C4A C15A H15C 109.5
H15A C15A H15B 109.5
H15A C15A H15C 109.5
H15B C15A H15C 109.5

loop_
_geom_bond_atom_site_label_1
_geom_bond_atom_site_label_2
_geom_bond_distance
O1 C3 1.204(6)
O2 H2 0.8200
O2 C4 1.424(6)
O3 C5 1.452(7)
O3 C1" 1.342(8)
O4 C1" 1.186(9)
O5 C6 1.434(7)
O5 C12 1.313(7)
O6 C12 1.210(7)
O7 H7 0.8200
O7 C8 1.427(6)
O8 C9 1.454(7)
O8 C1' 1.344(9)
O9 C1' 1.212(10)
C1 H1A 0.9700
C1 H1B 0.9700
C1 C2 1.512(11)
C1 C10 1.504(11)
C2 H2B 0.9700
C2 H2C 0.9700
C2 C3 1.531(9)
C3 C4 1.517(9)
C4 C5 1.543(8)
C4 C15 1.549(9)
C5 H5 0.9800
C5 C6 1.518(8)
C6 H6 0.9800
C6 C7 1.548(8)
C7 H7B 0.9800
C7 C8 1.516(7)
C7 C11 1.490(8)
C8 H8 0.9800
C8 C9 1.539(8)
C9 H9 0.9800
C9 C10 1.513(9)
C10 H10 0.9800
C10 C14 1.551(10)
C11 C12 1.463(9)
C11 C13 1.311(8)
C13 H13C 0.9300
C13 H13D 0.9300
C14 H14D 0.9600
C14 H14E 0.9600
C14 H14F 0.9600
C15 H15D 0.9600
C15 H15E 0.9600
C15 H15F 0.9600
C1" C2" 1.532(11)
C2" H2" 0.9800
C2" C3" 1.500(19)
C2" C4" 1.417(18)
C3" H3"D 0.9600
C3" H3"E 0.9600
C3" H3"F 0.9600
C4" H4"D 0.9600
C4" H4"E 0.9600
C4" H4"F 0.9600
C1' C2' 1.480(12)
C2' C3' 1.280(14)
C2' C5' 1.547(14)
C3' H3' 0.9300
C3' C4' 1.446(18)
C4' H4'D 0.9600
C4' H4'E 0.9600
C4' H4'F 0.9600
C5' H5'D 0.9600
C5' H5'E 0.9600
C5' H5'F 0.9600
C1"A C2"A 1.479(10)
C1"A O3A 1.360(7)
C1"A O4A 1.200(7)
C2"A H2"A 0.9800
C2"A C3"A 1.387(13)
C2"A C4"A 1.448(13)
C3"A H3"A 0.9600
C3"A H3"B 0.9600
C3"A H3"C 0.9600
C4"A H4"A 0.9600
C4"A H4"B 0.9600
C4"A H4"C 0.9600
C1'A C2'A 1.483(12)
C1'A O8A 1.367(9)
C1'A O9A 1.176(9)
C2'A C3'A 1.340(12)
C2'A C5'A 1.505(14)
C3'A H3'A 0.9300
C3'A C4'A 1.469(14)
C4'A H4'A 0.9600
C4'A H4'B 0.9600
C4'A H4'C 0.9600
C5'A H5'A 0.9600
C5'A H5'B 0.9600
C5'A H5'C 0.9600
O1A C3A 1.206(9)
O2A H2A 0.8200
O2A C4A 1.410(6)
O3A C5A 1.450(7)
O5A C6A 1.439(7)
O5A C12A 1.323(8)
O6A C12A 1.195(7)
O7A H7A 0.8200
O7A C8A 1.416(6)
O8A C9A 1.446(7)
C1A H1AA 0.9700
C1A H1AB 0.9700
C1A C2A 1.290(14)
C1A C10A 1.544(15)
C2A H2AA 0.9700
C2A H2AB 0.9700
C2A C3A 1.493(13)
C3A C4A 1.523(9)
C4A C5A 1.537(8)
C4A C15A 1.559(8)
C5A H5A 0.9800
C5A C6A 1.539(7)
C6A H6A 0.9800
C6A C7A 1.540(8)
C7A H7AA 0.9800
C7A C8A 1.530(8)
C7A C11A 1.515(8)
C8A H8A 0.9800
C8A C9A 1.528(8)
C9A H9A 0.9800
C9A C10A 1.520(9)
C10A H10A 0.9800
C10A C14A 1.553(11)
C11A C12A 1.470(10)
C11A C13A 1.307(10)
C13A H13A 0.9300
C13A H13B 0.9300
C14A H14A 0.9600
C14A H14B 0.9600
C14A H14C 0.9600
C15A H15A 0.9600
C15A H15B 0.9600
C15A H15C 0.9600

loop_
_geom_hbond_atom_site_label_D
_geom_hbond_atom_site_label_H
_geom_hbond_atom_site_label_A
_geom_hbond_distance_DH
_geom_hbond_distance_HA
_geom_hbond_distance_DA
_geom_hbond_angle_DHA
_geom_hbond_site_symmetry_A
O2 H2 O7A 0.82 2.10 2.894(6) 163.6 3_444
O7 H7 O2A 0.82 2.08 2.854(6) 156.1 3_344
C4' H4'E O9 0.96 2.15 2.885(15) 132.2 .
O2A H2A O7 0.82 2.62 2.854(6) 97.9 3_354
O7A H7A O6 0.82 2.02 2.752(6) 149.2 3_354

loop_
_geom_torsion_atom_site_label_1
_geom_torsion_atom_site_label_2
_geom_torsion_atom_site_label_3
_geom_torsion_atom_site_label_4
_geom_torsion
O1 C3 C4 O2 171.5(5)
O1 C3 C4 C5 48.8(7)
O1 C3 C4 C15 -70.6(7)
O2 C4 C5 O3 64.9(6)
O2 C4 C5 C6 -49.6(7)
O3 C5 C6 O5 61.9(5)
O3 C5 C6 C7 -177.7(5)
O3 C1" C2" C3" -63.3(16)
O3 C1" C2" C4" 130.9(13)
O4 C1" C2" C3" 116.5(13)
O4 C1" C2" C4" -49(2)
O5 C6 C7 C8 -137.9(4)
O5 C6 C7 C11 -11.6(5)
O7 C8 C9 O8 -62.3(6)
O7 C8 C9 C10 177.5(5)
O8 C9 C10 C1 -47.1(8)
O8 C9 C10 C14 76.1(7)
O8 C1' C2' C3' -167.1(9)
O8 C1' C2' C5' 15.4(10)
O9 C1' C2' C3' 16.1(15)
O9 C1' C2' C5' -161.3(10)
C1 C2 C3 O1 -28.2(9)
C1 C2 C3 C4 154.4(6)
C2 C1 C10 C9 -50.7(9)
C2 C1 C10 C14 -175.6(6)
C2 C3 C4 O2 -11.1(7)
C2 C3 C4 C5 -133.8(5)
C2 C3 C4 C15 106.9(6)
C3 C4 C5 O3 -173.7(4)
C3 C4 C5 C6 71.9(6)
C4 C5 C6 O5 177.6(4)
C4 C5 C6 C7 -61.9(6)
C5 O3 C1" O4 -5.9(13)
C5 O3 C1" C2" 173.9(9)
C5 C6 C7 C8 101.1(5)
C5 C6 C7 C11 -132.6(5)
C6 O5 C12 O6 179.8(5)
C6 O5 C12 C11 -0.7(5)
C6 C7 C8 O7 74.7(6)
C6 C7 C8 C9 -160.3(5)
C6 C7 C11 C12 11.1(5)
C6 C7 C11 C13 -168.4(6)
C7 C8 C9 O8 172.0(5)
C7 C8 C9 C10 51.8(8)
C7 C11 C12 O5 -7.2(6)
C7 C11 C12 O6 172.2(5)
C8 C7 C11 C12 132.4(5)
C8 C7 C11 C13 -47.1(8)
C8 C9 C10 C1 70.6(8)
C8 C9 C10 C14 -166.2(6)
C9 O8 C1' O9 8.0(11)
C9 O8 C1' C2' -169.0(6)
C10 C1 C2 C3 -56.0(8)
C11 C7 C8 O7 -41.8(7)
C11 C7 C8 C9 83.2(6)
C12 O5 C6 C5 133.4(5)
C12 O5 C6 C7 8.1(5)
C13 C11 C12 O5 172.3(5)
C13 C11 C12 O6 -8.2(9)
C15 C4 C5 O3 -56.7(6)
C15 C4 C5 C6 -171.2(5)
C1" O3 C5 C4 121.1(6)
C1" O3 C5 C6 -115.9(6)
C1' O8 C9 C8 121.1(6)
C1' O8 C9 C10 -112.1(7)
C1' C2' C3' C4' 2.2(19)
C5' C2' C3' C4' 179.5(12)
C1"A O3A C5A C4A 108.1(5)
C1"A O3A C5A C6A -129.2(5)
C2"A C1"A O3A C5A -174.3(6)
C1'A C2'A C3'A C4'A 6.0(16)
C1'A O8A C9A C8A 123.7(6)
C1'A O8A C9A C10A -109.6(7)
C2'A C1'A O8A C9A -176.3(6)
C5'A C2'A C3'A C4'A -178.3(11)
O1A C3A C4A O2A 168.0(6)
O1A C3A C4A C5A 44.2(8)
O1A C3A C4A C15A -75.3(7)
O2A C4A C5A O3A 70.2(5)
O2A C4A C5A C6A -45.6(6)
O3A C1"A C2"A C3"A -39.0(14)
O3A C1"A C2"A C4"A 136.5(10)
O3A C5A C6A O5A 56.4(5)
O3A C5A C6A C7A 176.8(4)
O4A C1"A C2"A C3"A 145.5(11)
O4A C1"A C2"A C4"A -39.0(15)
O4A C1"A O3A C5A 1.5(9)
O5A C6A C7A C8A -132.5(4)
O5A C6A C7A C11A -8.9(5)
O7A C8A C9A O8A -52.0(6)
O7A C8A C9A C10A -174.3(6)
O8A C1'A C2'A C3'A -164.1(8)
O8A C1'A C2'A C5'A 20.0(12)
O8A C9A C10A C1A -61.2(9)
O8A C9A C10A C14A 67.4(10)
O9A C1'A C2'A C3'A 15.5(14)
O9A C1'A C2'A C5'A -160.4(11)
O9A C1'A O8A C9A 4.1(11)
C1A C2A C3A O1A -58(2)
C1A C2A C3A C4A 124.5(14)
C2A C1A C10A C9A -93.2(17)
C2A C1A C10A C14A 141.2(16)
C2A C3A C4A O2A -14.9(10)
C2A C3A C4A C5A -138.6(8)
C2A C3A C4A C15A 101.9(9)
C3A C4A C5A O3A -166.9(5)
C3A C4A C5A C6A 77.3(6)
C4A C5A C6A O5A 173.7(4)
C4A C5A C6A C7A -65.9(6)
C5A C6A C7A C8A 107.4(5)
C5A C6A C7A C11A -129.0(5)
C6A O5A C12A O6A 176.7(5)
C6A O5A C12A C11A -2.6(6)
C6A C7A C8A O7A 78.4(6)
C6A C7A C8A C9A -157.2(5)
C6A C7A C11A C12A 7.3(5)
C6A C7A C11A C13A -172.5(7)
C7A C8A C9A O8A -175.8(5)
C7A C8A C9A C10A 61.9(8)
C7A C11A C12A O5A -3.4(6)
C7A C11A C12A O6A 177.3(6)
C8A C7A C11A C12A 129.1(5)
C8A C7A C11A C13A -50.7(9)
C8A C9A C10A C1A 59.2(10)
C8A C9A C10A C14A -172.2(9)
C10A C1A C2A C3A -1(3)
C11A C7A C8A O7A -37.3(7)
C11A C7A C8A C9A 87.1(6)
C12A O5A C6A C5A 131.8(5)
C12A O5A C6A C7A 7.6(5)
C13A C11A C12A O5A 176.4(6)
C13A C11A C12A O6A -2.8(10)
C15A C4A C5A O3A -51.2(5)
C15A C4A C5A C6A -167.0(5)
